data_4322742
loop_
_publ_author_name
'William A. Wojtczak'
'Mark J. Hampden-Smith'
'Eileen N. Duesler'

_publ_section_title
;
 Synthesis, Characterization, and Thermal Behavior of Polydentate Ligand
 Adducts of Barium Trifluoroacetate
;
_journal_name_full 'Inorganic Chemistry'
_journal_page_first 1781
_journal_page_last 1790
_journal_paper_doi 10.1021/ic9613220
_journal_volume 37
_journal_year 1998
_chemical_formula_sum 'C12 H18 Ba F6 O8'
_chemical_formula_weight 541.60
_chemical_name_systematic
; 
 ? 
;
_space_group_IT_number 14
_symmetry_cell_setting monoclinic
_symmetry_space_group_name_Hall '-P 2yn'
_symmetry_space_group_name_H-M 'P 1 21/n 1'
_atom_sites_solution_hydrogens geom
_atom_sites_solution_primary 'Patterson map interpretation'
_atom_sites_solution_secondary difmap
_audit_creation_method SHELXL
_cell_angle_alpha 90.00
_cell_angle_beta 107.61(1)
_cell_angle_gamma 90.00
_cell_formula_units_Z 4
_cell_length_a 11.203(1)
_cell_length_b 12.220(1)
_cell_length_c 15.451(1)
_cell_measurement_reflns_used 54
_cell_measurement_temperature 293(2)
_cell_measurement_theta_max 12.48
_cell_measurement_theta_min 1.98
_cell_volume 2016.1(3)
_computing_cell_refinement 'Siemens XSCANS, 1991'
_computing_data_collection 'Siemens XSCANS, 1991'
_computing_data_reduction 'Siemens XSCANS, 1991'
_computing_molecular_graphics 'Siemens SHELXTL PC, 1990'
_computing_publication_material 'Siemens SHELXTL Version 5, 1994'
_computing_structure_refinement 'Siemens SHELXTL PC, 1990'
_computing_structure_solution 'Siemens SHELXTL PC, 1990'
_diffrn_ambient_temperature 293(2)
_diffrn_measurement_device 'Siemens P4'
_diffrn_measurement_method \w
_diffrn_radiation_monochromator graphite
_diffrn_radiation_source 'normal-focus sealed tube'
_diffrn_radiation_type MoK\a
_diffrn_radiation_wavelength 0.71073
_diffrn_reflns_av_R_equivalents 0.0207
_diffrn_reflns_av_sigmaI/netI 0.0656
_diffrn_reflns_limit_h_max 14
_diffrn_reflns_limit_h_min 0
_diffrn_reflns_limit_k_max 15
_diffrn_reflns_limit_k_min -19
_diffrn_reflns_limit_l_max 18
_diffrn_reflns_limit_l_min -19
_diffrn_reflns_number 9229
_diffrn_reflns_theta_max 26.50
_diffrn_reflns_theta_min 1.00
_diffrn_standards_decay_% 13.8
_diffrn_standards_interval_count 97
_diffrn_standards_number 3
_exptl_absorpt_coefficient_mu 2.057
_exptl_absorpt_correction_T_max 0.8409
_exptl_absorpt_correction_T_min 0.9518
_exptl_absorpt_correction_type 'empirical via \y scans'
_exptl_crystal_colour colorless
_exptl_crystal_density_diffrn 1.784
_exptl_crystal_density_method none
_exptl_crystal_description block
_exptl_crystal_F_000 1056
_exptl_crystal_size_max 0.39
_exptl_crystal_size_mid 0.37
_exptl_crystal_size_min 0.35
_refine_diff_density_max 0.51
_refine_diff_density_min -0.53
_refine_ls_extinction_method none
_refine_ls_goodness_of_fit_obs 1.36
_refine_ls_hydrogen_treatment constr
_refine_ls_matrix_type full
_refine_ls_number_parameters 240
_refine_ls_number_reflns 4176
_refine_ls_number_restraints 0
_refine_ls_restrained_S_obs 1.36
_refine_ls_R_factor_all 0.0791
_refine_ls_R_factor_obs 0.0448
_refine_ls_shift/esd_max 0.257
_refine_ls_shift/esd_mean 0.029
_refine_ls_structure_factor_coef F
_refine_ls_weighting_details w=1/[\s^2^(Fo)+0.0002F^2^]
_refine_ls_weighting_scheme calc
_refine_ls_wR_factor_all 0.0498
_refine_ls_wR_factor_obs 0.0451
_reflns_number_observed 2448
_reflns_number_total 4176
_reflns_observed_criterion >3sigma(F)
_cod_data_source_file ic9613220_2.cif
_cod_data_source_block mhs95t2-(2)
_cod_depositor_comments
;
The following automatic conversions were performed:

'_refine_ls_weighting_scheme' value 'calc w=1/[\s^2^(Fo)+0.0002F^2^]'
was changed to 'calc'. New tag '_refine_ls_weighting_details' was
created. The value of the new tag was set to
'w=1/[\s^2^(Fo)+0.0002F^2^]'.

Automatic conversion script
Id: cif_fix_values 3143 2015-03-26 13:38:13Z robertas 
;
_cod_database_code 4322742

loop_
_symmetry_equiv_pos_as_xyz
'x, y, z'
'-x+1/2, y+1/2, -z+1/2'
'-x, -y, -z'
'x-1/2, -y-1/2, z-1/2'

loop_
_atom_site_aniso_label
_atom_site_aniso_U_11
_atom_site_aniso_U_22
_atom_site_aniso_U_33
_atom_site_aniso_U_23
_atom_site_aniso_U_13
_atom_site_aniso_U_12
Ba 0.0730(3) 0.0500(2) 0.0613(3) -0.0087(3) 0.0279(2) -0.0060(3)
O2 0.099(5) 0.141(7) 0.096(5) -0.001(5) 0.020(4) 0.003(5)
O3 0.097(6) 0.121(6) 0.147(7) -0.002(5) 0.066(5) -0.006(5)
O4 0.157(8) 0.078(5) 0.177(8) -0.003(5) 0.088(6) -0.009(4)
O5 0.127(7) 0.064(4) 0.118(6) -0.004(4) 0.045(5) 0.009(4)
O6 0.090(6) 0.142(7) 0.136(6) 0.032(5) 0.052(5) 0.049(5)
O7 0.188(8) 0.129(7) 0.071(4) -0.019(4) 0.025(5) -0.035(6)
O8 0.127(7) 0.123(6) 0.137(6) 0.022(5) 0.085(6) 0.006(5)
C3 0.095(10) 0.214(18) 0.192(15) 0.049(13) 0.054(11) 0.052(10)
C4 0.092(9) 0.188(15) 0.154(12) -0.046(11) 0.052(10) 0.000(10)
C5 0.194(18) 0.160(15) 0.228(17) 0.043(12) 0.161(16) 0.000(12)
C9 0.101(9) 0.072(7) 0.083(7) 0.007(5) 0.041(7) 0.014(7)
C10 0.068(8) 0.097(9) 0.177(14) 0.020(8) 0.004(9) -0.023(7)
C11 0.129(10) 0.072(6) 0.055(6) 0.007(5) 0.048(7) 0.010(7)
C12 0.080(10) 0.096(9) 0.142(11) 0.004(8) -0.010(8) 0.003(8)

loop_
_atom_site_label
_atom_site_type_symbol
_atom_site_fract_x
_atom_site_fract_y
_atom_site_fract_z
_atom_site_U_iso_or_equiv
_atom_site_thermal_displace_type
_atom_site_occupancy
_atom_site_calc_flag
_atom_site_refinement_flags
_atom_site_disorder_group
Ba Ba 0.17758(5) 0.08562(4) 0.06012(3) 0.05975(18) Uani 1 d . .
O1 O 0.2520(10) 0.2341(9) 0.2121(7) 0.109(3) Uiso 0.70 d P 1
O1' O 0.1940(21) 0.2889(20) 0.1527(16) 0.102(7) Uiso 0.30 d P 2
O2 O 0.4084(7) 0.0715(7) 0.2027(5) 0.114(4) Uani 1 d . .
O3 O 0.4138(8) 0.1201(6) 0.0288(6) 0.115(4) Uani 1 d . .
O4 O 0.2356(8) 0.2840(6) -0.0164(6) 0.129(5) Uani 1 d . .
O5 O 0.2597(8) -0.1228(5) 0.0382(5) 0.101(4) Uani 1 d . .
O6 O 0.0570(7) -0.1568(7) -0.0128(5) 0.119(4) Uani 1 d . .
O7 O -0.1043(9) -0.0604(7) 0.1189(5) 0.133(4) Uani 1 d . .
O8 O 0.0797(8) 0.0123(7) 0.1892(5) 0.119(4) Uani 1 d . .
C1 C 0.3423(17) 0.1952(14) 0.2875(11) 0.116(5) Uiso 0.70 d P 1
H1A H 0.3077 0.1357 0.3136 0.144 Uiso 0.70 d P 1
H1B H 0.3666 0.2517 0.3323 0.144 Uiso 0.70 d P 1
C2 C 0.4508(19) 0.1578(17) 0.2637(14) 0.127(6) Uiso 0.70 d P 1
H2A H 0.4855 0.2142 0.2380 0.144 Uiso 0.70 d P 1
H2B H 0.5134 0.1305 0.3178 0.144 Uiso 0.70 d P 1
C1' C 0.1964(35) 0.3850(30) 0.1082(26) 0.111(11) Uiso 0.30 d P 2
H1'A H 0.2569 0.4315 0.1454 0.136 Uiso 0.30 d P 2
H1'B H 0.1153 0.4199 0.0963 0.136 Uiso 0.30 d P 2
C2' C 0.4213(46) 0.1052(42) 0.2914(34) 0.140(16) Uiso 0.30 d P 2
H2'A H 0.3466 0.1220 0.3018 0.187 Uiso 0.30 d P 2
H2'B H 0.4582 0.0391 0.3331 0.187 Uiso 0.30 d P 2
H2'C H 0.4834 0.1606 0.3110 0.187 Uiso 0.30 d P 2
C3 C 0.5056(13) 0.0364(14) 0.1678(12) 0.165(9) Uani 1 d . .
H3A H 0.4853 -0.0367 0.1433 0.203 Uiso 1 d . .
H3B H 0.5818 0.0308 0.2168 0.203 Uiso 1 d . .
C4 C 0.5270(13) 0.1038(13) 0.0980(11) 0.141(8) Uani 1 d . .
H4A H 0.5601 0.1734 0.1236 0.176 Uiso 1 d . .
H4B H 0.5870 0.0702 0.0736 0.176 Uiso 1 d . .
C5 C 0.4178(16) 0.2127(14) -0.0230(12) 0.173(11) Uani 1 d . .
H5A H 0.4595 0.1891 -0.0729 0.219 Uiso 0.50 d P 1
H5B H 0.4706 0.2683 0.0072 0.219 Uiso 0.50 d P 1
H5C H 0.3831 0.1909 -0.0917 0.219 Uiso 0.50 d P 2
H5D H 0.5052 0.2309 -0.0209 0.219 Uiso 0.50 d P 2
C6 C 0.3038(25) 0.2595(24) -0.0773(16) 0.118(8) Uiso 0.50 d P 1
H6A H 0.3183 0.3258 -0.1063 0.147 Uiso 0.50 d P 1
H6B H 0.2574 0.2103 -0.1230 0.147 Uiso 0.50 d P 1
C6' C 0.3618(32) 0.2965(24) -0.0163(20) 0.128(9) Uiso 0.50 d P 2
H6'A H 0.4106 0.3252 0.0421 0.162 Uiso 0.50 d P 2
H6'B H 0.3660 0.3490 -0.0609 0.162 Uiso 0.50 d P 2
C7 C 0.1630(22) 0.3080(20) 0.2237(16) 0.146(9) Uiso 0.70 d P 1
H7A H 0.1066 0.3271 0.1642 0.180 Uiso 0.70 d P 1
H7B H 0.1151 0.2740 0.2582 0.180 Uiso 0.70 d P 1
H7C H 0.2029 0.3721 0.2531 0.180 Uiso 0.70 d P 1
C7' C 0.1257(44) 0.2693(40) 0.2389(31) 0.119(16) Uiso 0.30 d P 2
H7'A H 0.1389 0.1940 0.2635 0.149 Uiso 0.30 d P 2
H7'B H 0.1699 0.3159 0.2935 0.149 Uiso 0.30 d P 2
H7'C H 0.0402 0.2861 0.2237 0.149 Uiso 0.30 d P 2
C8 C 0.2199(18) 0.3797(17) 0.0196(13) 0.207(8) Uiso 1 d . .
H8A H 0.1684 0.3705 0.0581 0.260 Uiso 0.35 d P .
H8B H 0.3001 0.4085 0.0537 0.260 Uiso 0.35 d P .
H8C H 0.1804 0.4301 -0.0288 0.260 Uiso 0.35 d P .
H8D H 0.1364 0.3847 0.0232 0.260 Uiso 0.35 d P .
H8E H 0.2790 0.3866 0.0787 0.260 Uiso 0.35 d P .
H8F H 0.2336 0.4379 -0.0189 0.260 Uiso 0.35 d P .
H8G H 0.1523 0.4166 -0.0245 0.260 Uiso 0.30 d P .
H8H H 0.2942 0.4224 0.0248 0.260 Uiso 0.30 d P .
C9 C 0.1669(12) -0.1781(9) 0.0014(7) 0.082(5) Uani 1 d . .
C10 C 0.1970(11) -0.2941(10) -0.0325(11) 0.121(7) Uani 1 d . .
C11 C -0.0252(13) -0.0173(8) 0.1817(6) 0.081(5) Uani 1 d . .
C12 C -0.0723(13) 0.0022(12) 0.2666(10) 0.116(6) Uani 1 d . .
F1 F 0.3062(13) -0.3262(11) -0.0085(10) 0.110(7) Uiso 0.51 d P 1
F2 F 0.1561(19) -0.2947(15) -0.1222(13) 0.167(7) Uiso 0.51 d P 1
F3 F 0.1174(13) -0.3638(11) -0.0046(10) 0.115(4) Uiso 0.51 d P 1
F1' F 0.2951(12) -0.3358(10) 0.0399(9) 0.105(4) Uiso 0.49 d P 1
F2' F 0.1081(15) -0.3594(13) -0.0575(12) 0.132(5) Uiso 0.49 d P 1
F3' F 0.2381(16) -0.2820(12) -0.1035(11) 0.128(5) Uiso 0.49 d P 1
F4 F 0.0066(14) 0.0423(17) 0.3354(10) 0.096(4) Uiso 0.48 d P 1
F5 F -0.1679(24) 0.0767(24) 0.2389(15) 0.150(9) Uiso 0.48 d P 1
F6 F -0.1158(28) -0.1083(16) 0.2863(15) 0.144(8) Uiso 0.48 d P 1
F4' F -0.1676(31) -0.0549(36) 0.2701(19) 0.107(9) Uiso 0.26 d P 2
F5' F 0.0184(24) -0.0188(29) 0.3411(15) 0.088(7) Uiso 0.26 d P 2
F6' F -0.1112(44) 0.1010(28) 0.2664(25) 0.125(11) Uiso 0.26 d P 2
F4" F -0.1837(33) 0.0200(39) 0.2526(22) 0.114(9) Uiso 0.26 d P 3
F5" F -0.0478(40) -0.0753(36) 0.3185(23) 0.121(9) Uiso 0.26 d P 3
F6" F -0.0115(36) 0.1060(27) 0.3040(24) 0.136(11) Uiso 0.26 d P 3

loop_
_atom_type_symbol
_atom_type_description
_atom_type_scat_dispersion_real
_atom_type_scat_dispersion_imag
_atom_type_scat_source
C C 0.0033 0.0016 'International Tables Vol C Tables 4.2.6.8 and 6.1.1.4'
H H 0.0000 0.0000 'International Tables Vol C Tables 4.2.6.8 and 6.1.1.4'
O O 0.0106 0.0060 'International Tables Vol C Tables 4.2.6.8 and 6.1.1.4'
F F 0.0171 0.0103 'International Tables Vol C Tables 4.2.6.8 and 6.1.1.4'
Ba Ba -0.3244 2.2819 'International Tables Vol C Tables 4.2.6.8 and 6.1.1.4'

loop_
_geom_angle_atom_site_label_1
_geom_angle_atom_site_label_2
_geom_angle_atom_site_label_3
_geom_angle
_geom_angle_site_symmetry_1
_geom_angle_site_symmetry_3
_geom_angle_publ_flag
O6 Ba O7 77.4(3) 3 3 ?
O6 Ba O8 73.8(2) 3 . ?
O7 Ba O8 131.6(3) 3 . ?
O6 Ba O5 127.2(2) 3 . ?
O7 Ba O5 77.0(2) 3 . ?
O8 Ba O5 90.6(3) . . ?
O6 Ba O1' 76.3(5) 3 . ?
O7 Ba O1' 125.3(5) 3 . ?
O8 Ba O1' 84.1(6) . . ?
O5 Ba O1' 153.3(4) . . ?
O6 Ba O2 145.6(2) 3 . ?
O7 Ba O2 136.1(3) 3 . ?
O8 Ba O2 83.4(2) . . ?
O5 Ba O2 77.4(2) . . ?
O1' Ba O2 76.0(5) . . ?
O6 Ba O4 86.7(3) 3 . ?
O7 Ba O4 72.8(2) 3 . ?
O8 Ba O4 141.3(3) . . ?
O5 Ba O4 127.2(3) . . ?
O1' Ba O4 58.6(6) . . ?
O2 Ba O4 96.0(2) . . ?
O6 Ba O3 142.8(2) 3 . ?
O7 Ba O3 81.4(3) 3 . ?
O8 Ba O3 140.9(2) . . ?
O5 Ba O3 75.9(2) . . ?
O1' Ba O3 91.9(5) . . ?
O2 Ba O3 58.0(2) . . ?
O4 Ba O3 57.8(2) . . ?
O6 Ba O1 92.2(3) 3 . ?
O7 Ba O1 147.5(3) 3 . ?
O8 Ba O1 71.9(3) . . ?
O5 Ba O1 130.9(2) . . ?
O2 Ba O1 55.8(3) . . ?
O4 Ba O1 75.9(3) . . ?
O3 Ba O1 89.5(3) . . ?
O6 Ba O6 85.7(2) 3 . ?
O7 Ba O6 64.8(2) 3 . ?
O8 Ba O6 74.9(2) . . ?
O5 Ba O6 41.5(2) . . ?
O1' Ba O6 155.6(6) . . ?
O2 Ba O6 113.1(2) . . ?
O4 Ba O6 137.6(2) . . ?
O3 Ba O6 112.2(5) . . ?
O1 Ba O6 146.0(3) . . ?
O6 Ba C9 106.6(3) 3 . ?
O7 Ba C9 68.3(2) 3 . ?
O8 Ba C9 83.8(3) . . ?
O5 Ba C9 20.5(3) . . ?
O1' Ba C9 166.1(5) . . ?
O2 Ba C9 95.8(2) . . ?
O4 Ba C9 134.4(3) . . ?
O3 Ba C9 93.2(3) . . ?
O1 Ba C9 143.7(3) . . ?
O6 Ba C9 21.1(3) . . ?
O6 Ba Ba 48.7(2) 3 3 ?
O7 Ba Ba 63.1(2) 3 3 ?
O8 Ba Ba 68.6(2) . 3 ?
O5 Ba Ba 78.5(2) . 3 ?
O1' Ba Ba 122.9(5) . 3 ?
O2 Ba Ba 142.6(2) . 3 ?
O4 Ba Ba 121.4(2) . 3 ?
O3 Ba Ba 140.0(2) . 3 ?
O1 Ba Ba 130.4(2) . 3 ?
O6 Ba Ba 37.1(1) . 3 ?
C9 Ba Ba 58.0(2) . 3 ?
C1 O1 C7 119.0(15) . . ?
C1 O1 Ba 115.5(9) . . ?
C7 O1 Ba 118.0(10) . . ?
C1' O1' C7' 125.7(30) . . ?
C1' O1' Ba 120.4(22) . . ?
C7' O1' Ba 106.7(19) . . ?
Ba O1' H7A 120.3(14) . . ?
C2' O2 C3 126.8(22) . . ?
C2 O2 C3 109.9(12) . . ?
C2' O2 Ba 122.7(21) . . ?
C2 O2 Ba 121.3(9) . . ?
C3 O2 Ba 110.2(7) . . ?
C4 O3 C5 113.2(11) . . ?
C4 O3 Ba 121.2(9) . . ?
C5 O3 Ba 115.0(8) . . ?
C8 O4 C6 129.2(17) . . ?
C8 O4 C6' 99.4(16) . . ?
C8 O4 Ba 119.9(11) . . ?
C6 O4 Ba 109.4(12) . . ?
C6' O4 Ba 116.2(12) . . ?
C9 O5 Ba 107.3(7) . . ?
C9 O6 Ba 171.8(8) . 3 ?
C9 O6 Ba 81.4(6) . . ?
Ba O6 Ba 94.3(2) 3 . ?
C11 O7 Ba 143.3(9) . 3 ?
C11 O8 Ba 129.2(6) . . ?
O1 C1 C2 110.6(16) . . ?
O1 C1 H1A 109.2(15) . . ?
C2 C1 H1A 109.9(17) . . ?
O1 C1 H1B 109.8(15) . . ?
C2 C1 H1B 109.5(17) . . ?
H1A C1 H1B 107.7(18) . . ?
H2'A C1 H2'C 72.9(11) . . ?
O2 C2 C1 105.7(15) . . ?
O2 C2 H2A 111.7(20) . . ?
C1 C2 H2A 111.3(19) . . ?
O2 C2 H2B 109.3(17) . . ?
C1 C2 H2B 109.4(20) . . ?
H2A C2 H2B 109.4(19) . . ?
O2 C2 H2'A 84.3(11) . . ?
O2 C2 H2'C 133.8(24) . . ?
H2'A C2 H2'C 80.3(20) . . ?
O1' C1' C8 117.8(30) . . ?
O1' C1' H1'A 109.5(32) . . ?
C8 C1' H1'A 107.8(36) . . ?
O1' C1' H1'B 108.3(37) . . ?
C8 C1' H1'B 105.3(30) . . ?
H1'A C1' H1'B 108.2(37) . . ?
O1' C1' H8A 104.3(36) . . ?
C8 C1' H8A 34.9(24) . . ?
H1'A C1' H8A 139.7(57) . . ?
H1'B C1' H8A 80.5(29) . . ?
O1' C1' H8D 115.4(27) . . ?
C8 C1' H8D 39.9(15) . . ?
H1'A C1' H8D 133.5(40) . . ?
H1'B C1' H8D 68.7(20) . . ?
H8A C1' H8D 14.6(12) . . ?
O1' C1' H8E 110.8(30) . . ?
C8 C1' H8E 40.5(16) . . ?
H1'A C1' H8E 73.4(27) . . ?
H1'B C1' H8E 137.6(40) . . ?
H8A C1' H8E 74.6(37) . . ?
H8D C1' H8E 80.1(27) . . ?
O2 C2' H1A 117.8(30) . . ?
O2 C2' H2B 105.6(45) . . ?
H1A C2' H2B 131.8(46) . . ?
O2 C2' H2'A 114.0(37) . . ?
O2 C2' H2'B 106.4(42) . . ?
H2'A C2' H2'B 106.2(53) . . ?
O2 C2' H2'C 111.8(50) . . ?
H2'A C2' H2'C 113.6(54) . . ?
H2'B C2' H2'C 103.9(40) . . ?
O2 C3 C4 115.7(13) . . ?
O2 C3 H3A 108.1(13) . . ?
C4 C3 H3A 107.9(17) . . ?
O2 C3 H3B 108.9(16) . . ?
C4 C3 H3B 108.9(14) . . ?
H3A C3 H3B 107.0(15) . . ?
O3 C4 C3 109.7(12) . . ?
O3 C4 H4A 109.5(13) . . ?
C3 C4 H4A 109.3(15) . . ?
O3 C4 H4B 109.9(14) . . ?
C3 C4 H4B 110.3(15) . . ?
H4A C4 H4B 108.2(15) . . ?
C6' C5 O3 114.7(23) . . ?
C6 C5 O3 116.8(18) . . ?
C6 C5 H5A 108.7(18) . . ?
O3 C5 H5A 108.0(15) . . ?
C6 C5 H5B 108.8(18) . . ?
O3 C5 H5B 107.7(14) . . ?
H5A C5 H5B 106.4(18) . . ?
C6' C5 H5C 108.9(19) . . ?
O3 C5 H5C 109.0(14) . . ?
C6' C5 H5D 108.8(21) . . ?
O3 C5 H5D 107.9(13) . . ?
H5C C5 H5D 107.2(20) . . ?
C5 C6 O4 109.5(18) . . ?
C5 C6 H6A 109.5(25) . . ?
O4 C6 H6A 109.4(24) . . ?
C5 C6 H6B 109.8(26) . . ?
O4 C6 H6B 110.1(25) . . ?
H6A C6 H6B 108.5(24) . . ?
C5 C6' O4 117.4(24) . . ?
C5 C6' H6'A 106.5(27) . . ?
O4 C6' H6'A 108.6(30) . . ?
C5 C6' H6'B 107.0(33) . . ?
O4 C6' H6'B 109.8(25) . . ?
H6'A C6' H6'B 107.0(29) . . ?
O1 C7 H7A 108.6(23) . . ?
O1 C7 H7B 109.5(21) . . ?
H7A C7 H7B 108.5(23) . . ?
O1 C7 H7C 110.2(21) . . ?
H7A C7 H7C 109.4(24) . . ?
H7B C7 H7C 110.7(26) . . ?
O1' C7' H7'A 111.8(41) . . ?
O1' C7' H7'B 110.0(39) . . ?
H7'A C7' H7'B 102.9(38) . . ?
O1' C7' H7'C 115.5(37) . . ?
H7'A C7' H7'C 108.9(50) . . ?
H7'B C7' H7'C 106.9(50) . . ?
O4 C8 C1' 120.8(21) . . ?
O4 C8 H8A 109.9(18) . . ?
C1' C8 H8A 27.3(15) . . ?
O4 C8 H8B 109.3(18) . . ?
C1' C8 H8B 82.8(19) . . ?
H8A C8 H8B 110.1(19) . . ?
O4 C8 H8C 109.0(17) . . ?
C1' C8 H8C 121.5(24) . . ?
H8A C8 H8C 109.6(20) . . ?
H8B C8 H8C 108.9(20) . . ?
O4 C8 H8D 109.7(17) . . ?
C1' C8 H8D 59.3(18) . . ?
H8A C8 H8D 35.2(8) . . ?
H8B C8 H8D 135.6(24) . . ?
H8C C8 H8D 77.1(14) . . ?
O4 C8 H8E 109.6(17) . . ?
C1' C8 H8E 51.3(17) . . ?
H8A C8 H8E 77.8(16) . . ?
H8B C8 H8E 35.0(6) . . ?
H8C C8 H8E 134.8(22) . . ?
H8D C8 H8E 110.3(22) . . ?
O4 C8 H8F 108.9(19) . . ?
C1' C8 H8F 130.1(23) . . ?
H8A C8 H8F 135.1(23) . . ?
H8B C8 H8F 76.8(16) . . ?
H8C C8 H8F 34.6(7) . . ?
H8D C8 H8F 109.2(18) . . ?
H8E C8 H8F 109.2(19) . . ?
O4 C8 H8G 107.0(16) . . ?
C1' C8 H8G 108.3(23) . . ?
H8A C8 H8G 90.1(18) . . ?
H8B C8 H8G 128.3(22) . . ?
H8C C8 H8G 22.6(4) . . ?
H8D C8 H8G 55.8(11) . . ?
H8E C8 H8G 143.4(24) . . ?
H8F C8 H8G 57.2(11) . . ?
O4 C8 H8H 106.9(19) . . ?
C1' C8 H8H 106.9(21) . . ?
H8A C8 H8H 133.0(22) . . ?
H8B C8 H8H 27.8(6) . . ?
H8C C8 H8H 84.3(17) . . ?
H8D C8 H8H 142.7(24) . . ?
H8E C8 H8H 62.7(11) . . ?
H8F C8 H8H 50.3(11) . . ?
H8G C8 H8H 106.2(20) . . ?
O6 C9 O5 129.2(11) . . ?
O6 C9 C10 116.5(10) . . ?
O5 C9 C10 114.2(11) . . ?
O6 C9 Ba 77.5(6) . . ?
O5 C9 Ba 52.2(6) . . ?
C10 C9 Ba 163.8(9) . . ?
F1 C10 F2' 121.3(14) . . ?
F1 C10 F3' 74.7(13) . . ?
F2' C10 F3' 104.5(15) . . ?
F1 C10 F2 108.2(17) . . ?
F2' C10 F2 71.3(14) . . ?
F3' C10 F2 38.5(13) . . ?
F1 C10 F3 112.6(13) . . ?
F2' C10 F3 34.5(11) . . ?
F3' C10 F3 137.4(14) . . ?
F2 C10 F3 105.6(13) . . ?
F1 C10 F1' 34.7(10) . . ?
F2' C10 F1' 112.0(13) . . ?
F3' C10 F1' 109.3(13) . . ?
F2 C10 F1' 140.6(16) . . ?
F3 C10 F1' 87.3(11) . . ?
F1 C10 C9 118.6(11) . . ?
F2' C10 C9 116.5(14) . . ?
F3' C10 C9 109.6(12) . . ?
F2 C10 C9 108.1(12) . . ?
F3 C10 C9 103.0(13) . . ?
F1' C10 C9 104.8(11) . . ?
O8 C11 O7 131.4(12) . . ?
O8 C11 C12 116.1(9) . . ?
O7 C11 C12 112.5(12) . . ?
F5" C12 F4" 105.7(32) . . ?
F6' C12 F4' 103.0(30) . . ?
F6' C12 F5' 111.0(24) . . ?
F4' C12 F5' 106.9(22) . . ?
F4 C12 F5 106.7(17) . . ?
F4 C12 F6 111.5(16) . . ?
F5 C12 F6 111.7(20) . . ?
F5" C12 F6" 115.2(23) . . ?
F4" C12 F6" 104.1(28) . . ?
F5" C12 C11 111.5(24) . . ?
F4" C12 C11 117.5(19) . . ?
F4 C12 C11 115.8(14) . . ?
F6' C12 C11 109.8(23) . . ?
F4' C12 C11 116.3(18) . . ?
F5' C12 C11 109.6(17) . . ?
F5 C12 C11 105.5(14) . . ?
F6 C12 C11 105.6(15) . . ?
F6" C12 C11 103.0(20) . . ?

loop_
_geom_bond_atom_site_label_1
_geom_bond_atom_site_label_2
_geom_bond_distance
_geom_bond_site_symmetry_2
_geom_bond_publ_flag
Ba O6 2.648(8) 3 ?
Ba O7 2.655(7) 3 ?
Ba O8 2.702(9) . ?
Ba O5 2.763(7) . ?
Ba O1' 2.85(2) . ?
Ba O2 2.850(6) . ?
Ba O4 2.857(8) . ?
Ba O3 2.862(9) . ?
Ba O1 2.883(11) . ?
Ba O6 3.298(8) . ?
Ba C9 3.339(11) . ?
Ba Ba 4.380(1) 3 ?
O1 C1 1.376(18) . ?
O1 C7 1.40(3) . ?
O1' C1' 1.37(5) . ?
O1' C7' 1.74(6) . ?
O2 C2' 1.38(5) . ?
O2 C2 1.398(21) . ?
O2 C3 1.420(20) . ?
O3 C4 1.404(15) . ?
O3 C5 1.459(20) . ?
O4 C8 1.329(22) . ?
O4 C6 1.41(3) . ?
O4 C6' 1.42(4) . ?
O5 C9 1.226(14) . ?
O6 C9 1.214(16) . ?
O6 Ba 2.648(8) 3 ?
O7 C11 1.218(12) . ?
O7 Ba 2.655(7) 3 ?
O8 C11 1.202(16) . ?
C1 C2 1.45(3) . ?
C1 H1A 0.968(18) . ?
C1 H1B 0.956(19) . ?
C2 H2A 0.937(23) . ?
C2 H2B 0.97(2) . ?
C1' C8 1.47(5) . ?
C1' H1'A 0.94(4) . ?
C1' H1'B 0.97(4) . ?
C2' H2'A 0.92(6) . ?
C2' H2'B 1.04(5) . ?
C2' H2'C 0.95(5) . ?
C3 C4 1.434(26) . ?
C3 H3A 0.970(16) . ?
C3 H3B 0.956(14) . ?
C4 H4A 0.963(16) . ?
C4 H4B 0.957(17) . ?
C5 C6' 1.25(4) . ?
C5 C6 1.39(3) . ?
C5 H5A 0.964(21) . ?
C5 H5B 0.968(17) . ?
C5 H5C 0.953(17) . ?
C5 H5D 0.972(18) . ?
C6 H6A 0.96(3) . ?
C6 H6B 0.95(3) . ?
C6' H6'A 0.97(3) . ?
C6' H6'B 0.95(3) . ?
C7 H7A 0.97(2) . ?
C7 H7B 0.96(3) . ?
C7 H7C 0.95(2) . ?
C7' H7'A 0.99(5) . ?
C7' H7'B 1.01(5) . ?
C7' H7'C 0.94(5) . ?
C8 H8A 0.952(23) . ?
C8 H8B 0.961(18) . ?
C8 H8C 0.966(19) . ?
C8 H8D 0.955(22) . ?
C8 H8E 0.955(18) . ?
C8 H8F 0.968(22) . ?
C8 H8G 0.964(18) . ?
C8 H8H 0.965(21) . ?
C9 C10 1.583(17) . ?
C10 F1 1.230(19) . ?
C10 F2' 1.243(20) . ?
C10 F3' 1.305(26) . ?
C10 F2 1.32(2) . ?
C10 F3 1.393(21) . ?
C10 F1' 1.405(17) . ?
C11 C12 1.574(20) . ?
C12 F5" 1.22(4) . ?
C12 F4" 1.22(4) . ?
C12 F4 1.258(19) . ?
C12 F6' 1.28(4) . ?
C12 F4' 1.29(4) . ?
C12 F5' 1.31(3) . ?
C12 F5 1.37(3) . ?
C12 F6 1.42(3) . ?
C12 F6" 1.47(4) . ?
